data_4135293
loop_
_publ_author_name
'Ni, Hangcheng'
'Lu, Zhenpin'
'Xie, Zuowei'

_publ_section_title
;
 Transition-Metal-Free Cross-Coupling Reaction of Iodocarboranes with
 Terminal Alkynes Enabled by UV Light: Synthesis of
 1-Alkynyl-<i>o</i>-Carboranes and Carborane-Fused Cyclics.
;
_journal_issue 43
_journal_name_full 'Journal of the American Chemical Society'
_journal_page_first 18661
_journal_page_last 18667
_journal_paper_doi 10.1021/jacs.0c08652
_journal_volume 142
_journal_year 2020
_chemical_formula_sum 'C16 H30 B20'
_chemical_formula_weight 438.60
_space_group_crystal_system monoclinic
_space_group_IT_number 14
_space_group_name_Hall '-P 2ybc'
_space_group_name_H-M_alt 'P 1 21/c 1'
_atom_sites_solution_hydrogens geom
_audit_creation_method SHELXL-2014/6
_cell_angle_alpha 90
_cell_angle_beta 130.9430(11)
_cell_angle_gamma 90
_cell_formula_units_Z 2
_cell_length_a 7.0829(2)
_cell_length_b 24.8661(7)
_cell_length_c 10.4140(3)
_cell_measurement_reflns_used 68
_cell_measurement_temperature 296(2)
_cell_measurement_theta_max 15
_cell_measurement_theta_min 15
_cell_volume 1385.45(7)
_computing_cell_refinement 'BRUKER KAPPA APEXII DUO DIFFRACTOMETER'
_computing_data_collection 'BRUKER KAPPA APEXII DUO DIFFRACTOMETER'
_computing_data_reduction 'BRUKER KAPPA APEXII DUO DIFFRACTOMETER'
_computing_molecular_graphics 'BRUKER SHELXTL'
_computing_publication_material 'BRUKER SHELXTL'
_computing_structure_refinement 'SHELXL-2014/6 (Sheldrick, 2014)'
_diffrn_ambient_temperature 296(2)
_diffrn_measured_fraction_theta_full 1.000
_diffrn_measured_fraction_theta_max 1.000
_diffrn_measurement_device_type 'BRUKER KAPPA APEXII DUO DIFFRACTOMETER'
_diffrn_measurement_method 'PHI & OMEGA SCAN'
_diffrn_radiation_type MoK\a
_diffrn_radiation_wavelength 0.71073
_diffrn_reflns_av_R_equivalents 0.0563
_diffrn_reflns_av_unetI/netI 0.0332
_diffrn_reflns_Laue_measured_fraction_full 1.000
_diffrn_reflns_Laue_measured_fraction_max 1.000
_diffrn_reflns_limit_h_max 8
_diffrn_reflns_limit_h_min -7
_diffrn_reflns_limit_k_max 29
_diffrn_reflns_limit_k_min -29
_diffrn_reflns_limit_l_max 12
_diffrn_reflns_limit_l_min -12
_diffrn_reflns_number 15952
_diffrn_reflns_point_group_measured_fraction_full 1.000
_diffrn_reflns_point_group_measured_fraction_max 1.000
_diffrn_reflns_theta_full 25.242
_diffrn_reflns_theta_max 25.248
_diffrn_reflns_theta_min 1.638
_exptl_absorpt_coefficient_mu 0.048
_exptl_absorpt_correction_T_max 0.7456
_exptl_absorpt_correction_T_min 0.6325
_exptl_absorpt_correction_type multi-scan
_exptl_crystal_colour colourless
_exptl_crystal_density_diffrn 1.051
_exptl_crystal_description block
_exptl_crystal_F_000 452
_exptl_crystal_size_max 0.400
_exptl_crystal_size_mid 0.300
_exptl_crystal_size_min 0.200
_refine_diff_density_max 0.233
_refine_diff_density_min -0.231
_refine_diff_density_rms 0.038
_refine_ls_extinction_method none
_refine_ls_goodness_of_fit_ref 1.056
_refine_ls_hydrogen_treatment constr
_refine_ls_matrix_type full
_refine_ls_number_parameters 163
_refine_ls_number_reflns 2518
_refine_ls_number_restraints 0
_refine_ls_restrained_S_all 1.056
_refine_ls_R_factor_all 0.0770
_refine_ls_R_factor_gt 0.0557
_refine_ls_shift/su_max 0.006
_refine_ls_shift/su_mean 0.001
_refine_ls_structure_factor_coef Fsqd
_refine_ls_weighting_details 'w=1/[\s^2^(Fo^2^)+(0.0904P)^2^+0.4438P] where P=(Fo^2^+2Fc^2^)/3'
_refine_ls_weighting_scheme calc
_refine_ls_wR_factor_gt 0.1557
_refine_ls_wR_factor_ref 0.1715
_reflns_Friedel_coverage 0.000
_reflns_number_gt 1881
_reflns_number_total 2518
_reflns_threshold_expression 'I > 2\s(I)'
_cod_data_source_file 3As.cif
_cod_data_source_block 3As
_cod_depositor_comments 'Adding full bibliography for 4135283--4135293.cif.'
_cod_original_sg_symbol_H-M 'P 21/c'
_cod_database_code 4135293
_shelx_space_group_comment
;
The symmetry employed for this shelxl refinement is uniquely defined
by the following loop, which should always be used as a source of
symmetry information in preference to the above space-group names.
They are only intended as comments.
;
_shelx_estimated_absorpt_t_min 0.981
_shelx_estimated_absorpt_t_max 0.990
_shelxl_version_number 2014/6

loop_
_space_group_symop_operation_xyz
'x, y, z'
'-x, y+1/2, -z+1/2'
'-x, -y, -z'
'x, -y-1/2, z-1/2'

loop_
_atom_site_label
_atom_site_type_symbol
_atom_site_fract_x
_atom_site_fract_y
_atom_site_fract_z
_atom_site_U_iso_or_equiv
_atom_site_adp_type
_atom_site_occupancy
_atom_site_site_symmetry_order
_atom_site_calc_flag
_atom_site_refinement_flags_posn
_atom_site_refinement_flags_adp
_atom_site_refinement_flags_occupancy
_atom_site_disorder_assembly
_atom_site_disorder_group
C1 C 0.1701(3) 0.11112(7) 0.9842(2) 0.0367(5) Uani 1 1 d . . . . .
C2 C 0.1326(4) 0.17418(8) 1.0230(2) 0.0372(5) Uani 1 1 d . . . . .
C11 C 0.3299(4) 0.19582(10) 1.2002(3) 0.0591(7) Uani 1 1 d . . . . .
H11A H 0.2874 0.2319 1.2060 0.089 Uiso 1 1 calc R U . . .
H11B H 0.3394 0.1735 1.2795 0.089 Uiso 1 1 calc R U . . .
H11C H 0.4887 0.1959 1.2281 0.089 Uiso 1 1 calc R U . . .
C12 C 0.3886(4) 0.08232(9) 1.1223(3) 0.0477(5) Uani 1 1 d . . . . .
C13 C 0.5701(4) 0.05823(8) 1.2344(3) 0.0487(6) Uani 1 1 d . . . . .
C14 C 0.7891(4) 0.02881(8) 1.3700(2) 0.0409(5) Uani 1 1 d . . . . .
C15 C 1.0170(4) 0.03824(8) 1.4125(3) 0.0488(6) Uani 1 1 d . . . . .
H15 H 1.0288 0.0640 1.3534 0.059 Uiso 1 1 calc R U . . .
C16 C 0.7739(4) -0.00970(8) 1.4582(3) 0.0466(5) Uani 1 1 d . . . . .
H16 H 0.6216 -0.0164 1.4302 0.056 Uiso 1 1 calc R U . . .
B3 B 0.2171(4) 0.16419(10) 0.9019(3) 0.0422(6) Uani 1 1 d . . . . .
H3 H 0.3997 0.1756 0.9431 0.051 Uiso 1 1 calc R U . . .
B4 B 0.0579(4) 0.10495(9) 0.7821(3) 0.0400(5) Uani 1 1 d . . . . .
H4 H 0.1361 0.0779 0.7438 0.048 Uiso 1 1 calc R U . . .
B5 B -0.1111(4) 0.07985(9) 0.8409(3) 0.0416(6) Uani 1 1 d . . . . .
H5 H -0.1422 0.0365 0.8408 0.050 Uiso 1 1 calc R U . . .
B6 B -0.0562(4) 0.12367(10) 0.9973(3) 0.0436(6) Uani 1 1 d . . . . .
H6 H -0.0493 0.1089 1.0998 0.052 Uiso 1 1 calc R U . . .
B7 B -0.0073(5) 0.21256(10) 0.8467(3) 0.0467(6) Uani 1 1 d . . . . .
H7 H 0.0281 0.2558 0.8502 0.056 Uiso 1 1 calc R U . . .
B8 B -0.0624(5) 0.16919(10) 0.6897(3) 0.0476(6) Uani 1 1 d . . . . .
H8 H -0.0649 0.1841 0.5892 0.057 Uiso 1 1 calc R U . . .
B9 B -0.2670(4) 0.11722(10) 0.6516(3) 0.0436(6) Uani 1 1 d . . . . .
H9 H -0.4033 0.0983 0.5260 0.052 Uiso 1 1 calc R U . . .
B10 B -0.3361(4) 0.12878(11) 0.7853(3) 0.0473(6) Uani 1 1 d . . . . .
H10 H -0.5168 0.1174 0.7471 0.057 Uiso 1 1 calc R U . . .
B11 B -0.1753(4) 0.18762(10) 0.9050(3) 0.0455(6) Uani 1 1 d . . . . .
H11 H -0.2496 0.2147 0.9461 0.055 Uiso 1 1 calc R U . . .
B12 B -0.3067(5) 0.18380(11) 0.6908(3) 0.0499(7) Uani 1 1 d . . . . .
H12 H -0.4690 0.2083 0.5904 0.060 Uiso 1 1 calc R U . . .

loop_
_atom_site_aniso_label
_atom_site_aniso_U_11
_atom_site_aniso_U_22
_atom_site_aniso_U_33
_atom_site_aniso_U_23
_atom_site_aniso_U_13
_atom_site_aniso_U_12
C1 0.0315(10) 0.0377(10) 0.0299(10) 0.0051(8) 0.0154(9) 0.0065(8)
C2 0.0354(11) 0.0380(10) 0.0303(10) 0.0009(8) 0.0180(9) 0.0029(8)
C11 0.0546(14) 0.0596(14) 0.0391(12) -0.0103(10) 0.0203(11) -0.0042(11)
C12 0.0405(12) 0.0457(12) 0.0363(11) 0.0060(9) 0.0162(10) 0.0100(10)
C13 0.0435(12) 0.0445(12) 0.0355(11) 0.0028(9) 0.0161(10) 0.0107(10)
C14 0.0355(11) 0.0356(10) 0.0292(10) 0.0001(8) 0.0115(9) 0.0084(8)
C15 0.0501(13) 0.0420(11) 0.0426(12) 0.0113(9) 0.0252(10) 0.0075(10)
C16 0.0349(11) 0.0453(12) 0.0439(11) 0.0020(9) 0.0190(10) 0.0054(9)
B3 0.0365(12) 0.0481(13) 0.0412(12) 0.0029(10) 0.0251(11) -0.0014(10)
B4 0.0382(12) 0.0451(12) 0.0323(11) -0.0016(10) 0.0213(10) 0.0045(10)
B5 0.0379(12) 0.0382(12) 0.0390(12) -0.0015(10) 0.0209(11) -0.0031(10)
B6 0.0435(14) 0.0503(14) 0.0388(12) 0.0003(10) 0.0277(11) -0.0022(11)
B7 0.0483(14) 0.0361(12) 0.0412(13) 0.0074(10) 0.0229(12) 0.0053(10)
B8 0.0526(15) 0.0511(14) 0.0356(12) 0.0104(11) 0.0274(12) 0.0062(12)
B9 0.0356(13) 0.0490(13) 0.0295(11) -0.0041(10) 0.0140(10) 0.0045(10)
B10 0.0315(12) 0.0583(15) 0.0480(14) -0.0080(12) 0.0242(11) -0.0019(11)
B11 0.0354(13) 0.0513(14) 0.0423(13) -0.0046(11) 0.0221(11) 0.0086(11)
B12 0.0397(13) 0.0500(14) 0.0337(12) 0.0041(10) 0.0127(11) 0.0155(11)

loop_
_atom_type_symbol
_atom_type_description
_atom_type_scat_dispersion_real
_atom_type_scat_dispersion_imag
_atom_type_scat_source
C C 0.0033 0.0016 'International Tables Vol C Tables 4.2.6.8 and 6.1.1.4'
H H 0.0000 0.0000 'International Tables Vol C Tables 4.2.6.8 and 6.1.1.4'
B B 0.0013 0.0007 'International Tables Vol C Tables 4.2.6.8 and 6.1.1.4'

loop_
_geom_angle_atom_site_label_1
_geom_angle_atom_site_label_2
_geom_angle_atom_site_label_3
_geom_angle
_geom_angle_site_symmetry_1
_geom_angle_site_symmetry_3
_geom_angle_publ_flag
C12 C1 C2 117.43(16) . . ?
C12 C1 B4 121.18(17) . . ?
C2 C1 B4 111.21(14) . . ?
C12 C1 B5 121.60(17) . . ?
C2 C1 B5 110.94(14) . . ?
B4 C1 B5 62.93(13) . . ?
C12 C1 B3 116.64(17) . . ?
C2 C1 B3 61.15(12) . . ?
B4 C1 B3 62.54(13) . . ?
B5 C1 B3 114.23(15) . . ?
C12 C1 B6 117.35(17) . . ?
C2 C1 B6 60.73(12) . . ?
B4 C1 B6 114.15(15) . . ?
B5 C1 B6 62.47(13) . . ?
B3 C1 B6 113.18(15) . . ?
C11 C2 C1 117.47(16) . . ?
C11 C2 B11 122.60(18) . . ?
C1 C2 B11 109.91(15) . . ?
C11 C2 B7 122.67(18) . . ?
C1 C2 B7 109.65(15) . . ?
B11 C2 B7 62.75(14) . . ?
C11 C2 B6 116.98(17) . . ?
C1 C2 B6 60.79(12) . . ?
B11 C2 B6 62.08(14) . . ?
B7 C2 B6 113.47(16) . . ?
C11 C2 B3 117.23(18) . . ?
C1 C2 B3 60.48(12) . . ?
B11 C2 B3 113.25(15) . . ?
B7 C2 B3 61.84(14) . . ?
B6 C2 B3 112.66(15) . . ?
C13 C12 C1 178.7(2) . . ?
C12 C13 C14 179.7(3) . . ?
C16 C14 C15 119.19(18) . . ?
C16 C14 C13 120.2(2) . . ?
C15 C14 C13 120.59(19) . . ?
C16 C15 C14 120.4(2) 3_758 . ?
C15 C16 C14 120.4(2) 3_758 . ?
C1 B3 C2 58.36(12) . . ?
C1 B3 B8 104.75(16) . . ?
C2 B3 B8 105.29(17) . . ?
C1 B3 B7 104.99(16) . . ?
C2 B3 B7 58.10(13) . . ?
B8 B3 B7 60.61(14) . . ?
C1 B3 B4 58.19(12) . . ?
C2 B3 B4 105.51(16) . . ?
B8 B3 B4 60.10(14) . . ?
B7 B3 B4 108.38(17) . . ?
C1 B4 B8 105.05(16) . . ?
C1 B4 B9 104.64(16) . . ?
B8 B4 B9 60.43(14) . . ?
C1 B4 B3 59.27(12) . . ?
B8 B4 B3 59.40(14) . . ?
B9 B4 B3 107.68(16) . . ?
C1 B4 B5 58.62(12) . . ?
B8 B4 B5 108.14(17) . . ?
B9 B4 B5 59.68(14) . . ?
B3 B4 B5 108.06(16) . . ?
C1 B5 B9 104.74(16) . . ?
C1 B5 B10 104.93(16) . . ?
B9 B5 B10 60.23(14) . . ?
C1 B5 B4 58.45(12) . . ?
B9 B5 B4 59.98(13) . . ?
B10 B5 B4 108.07(17) . . ?
C1 B5 B6 59.30(12) . . ?
B9 B5 B6 107.56(17) . . ?
B10 B5 B6 59.29(14) . . ?
B4 B5 B6 107.93(16) . . ?
C2 B6 C1 58.49(12) . . ?
C2 B6 B10 105.35(16) . . ?
C1 B6 B10 104.84(16) . . ?
C2 B6 B11 58.13(13) . . ?
C1 B6 B11 104.97(16) . . ?
B10 B6 B11 60.40(14) . . ?
C2 B6 B5 105.75(16) . . ?
C1 B6 B5 58.23(12) . . ?
B10 B6 B5 60.25(13) . . ?
B11 B6 B5 108.34(16) . . ?
C2 B7 B3 60.05(12) . . ?
C2 B7 B11 58.51(13) . . ?
B3 B7 B11 108.37(16) . . ?
C2 B7 B12 105.32(17) . . ?
B3 B7 B12 107.81(17) . . ?
B11 B7 B12 60.04(15) . . ?
C2 B7 B8 105.96(16) . . ?
B3 B7 B8 59.54(14) . . ?
B11 B7 B8 108.19(18) . . ?
B12 B7 B8 60.11(14) . . ?
B3 B8 B4 60.50(13) . . ?
B3 B8 B7 59.85(14) . . ?
B4 B8 B7 108.10(16) . . ?
B3 B8 B12 107.82(17) . . ?
B4 B8 B12 107.78(18) . . ?
B7 B8 B12 59.80(14) . . ?
B3 B8 B9 108.09(17) . . ?
B4 B8 B9 59.84(14) . . ?
B7 B8 B9 107.57(18) . . ?
B12 B8 B9 59.74(14) . . ?
B5 B9 B4 60.34(13) . . ?
B5 B9 B12 108.18(16) . . ?
B4 B9 B12 107.88(17) . . ?
B5 B9 B10 60.11(14) . . ?
B4 B9 B10 108.26(16) . . ?
B12 B9 B10 60.05(14) . . ?
B5 B9 B8 108.12(16) . . ?
B4 B9 B8 59.73(14) . . ?
B12 B9 B8 59.97(15) . . ?
B10 B9 B8 108.04(17) . . ?
B6 B10 B11 59.94(14) . . ?
B6 B10 B5 60.46(13) . . ?
B11 B10 B5 108.14(16) . . ?
B6 B10 B12 107.86(17) . . ?
B11 B10 B12 59.86(14) . . ?
B5 B10 B12 107.67(17) . . ?
B6 B10 B9 108.04(16) . . ?
B11 B10 B9 107.78(18) . . ?
B5 B10 B9 59.66(13) . . ?
B12 B10 B9 59.86(14) . . ?
C2 B11 B6 59.78(13) . . ?
C2 B11 B7 58.74(13) . . ?
B6 B11 B7 108.36(16) . . ?
C2 B11 B12 105.57(17) . . ?
B6 B11 B12 107.92(17) . . ?
B7 B11 B12 60.13(15) . . ?
C2 B11 B10 106.05(16) . . ?
B6 B11 B10 59.66(14) . . ?
B7 B11 B10 108.43(17) . . ?
B12 B11 B10 60.22(15) . . ?
B11 B12 B7 59.83(14) . . ?
B11 B12 B9 108.00(17) . . ?
B7 B12 B9 108.24(17) . . ?
B11 B12 B10 59.92(14) . . ?
B7 B12 B10 107.95(16) . . ?
B9 B12 B10 60.09(14) . . ?
B11 B12 B8 108.01(16) . . ?
B7 B12 B8 60.10(15) . . ?
B9 B12 B8 60.29(14) . . ?
B10 B12 B8 108.33(17) . . ?

loop_
_geom_bond_atom_site_label_1
_geom_bond_atom_site_label_2
_geom_bond_distance
_geom_bond_site_symmetry_2
_geom_bond_publ_flag
C1 C12 1.435(3) . ?
C1 C2 1.683(3) . ?
C1 B4 1.701(3) . ?
C1 B5 1.704(3) . ?
C1 B3 1.721(3) . ?
C1 B6 1.723(3) . ?
C2 C11 1.506(3) . ?
C2 B11 1.693(3) . ?
C2 B7 1.697(3) . ?
C2 B6 1.722(3) . ?
C2 B3 1.732(3) . ?
C12 C13 1.186(3) . ?
C13 C14 1.437(3) . ?
C14 C16 1.379(3) . ?
C14 C15 1.386(3) . ?
C15 C16 1.377(3) 3_758 ?
C16 C15 1.377(3) 3_758 ?
B3 B8 1.756(3) . ?
B3 B7 1.762(3) . ?
B3 B4 1.776(3) . ?
B4 B8 1.769(3) . ?
B4 B9 1.771(3) . ?
B4 B5 1.777(3) . ?
B5 B9 1.765(3) . ?
B5 B10 1.773(3) . ?
B5 B6 1.777(3) . ?
B6 B10 1.756(3) . ?
B6 B11 1.761(3) . ?
B7 B11 1.765(4) . ?
B7 B12 1.770(4) . ?
B7 B8 1.775(4) . ?
B8 B12 1.776(4) . ?
B8 B9 1.781(4) . ?
B9 B12 1.771(3) . ?
B9 B10 1.776(3) . ?
B10 B11 1.769(4) . ?
B10 B12 1.775(4) . ?
B11 B12 1.768(3) . ?
